data_7106230
loop_
_publ_author_name
'Chenrong Tan'
'Sihai Yang'
'Neil R. Champness'
'Xiang Lin'
'Alexander Blake'
'William Lewis'
'Martin Schroder'

_publ_section_title
;
 High capacity gas storage by a 4,8-connected metal - organic polyhedral
 framework
;
_journal_name_full Chem.Commun.
_journal_page_first 4487
_journal_paper_doi 10.1039/c1cc10378d
_journal_volume 47
_journal_year 2011
_chemical_formula_moiety '(C57 H36 Cu4 O20), 10(C3 H7 N O), (C4 H8 O2), 8(H2 O)'
_chemical_formula_sum 'C91 H130 Cu4 N10 O40'
_chemical_formula_weight 2258.21
_chemical_name_systematic
;
?
;
_space_group_IT_number 130
_symmetry_cell_setting tetragonal
_symmetry_space_group_name_Hall '-P 4a 2ac'
_symmetry_space_group_name_H-M 'P 4/n c c :2'
_atom_sites_solution_hydrogens geom
_atom_sites_solution_primary direct
_atom_sites_solution_secondary difmap
_audit_creation_method 'enCIFer editing of SHELXL97 CIF output'
_cell_angle_alpha 90.00
_cell_angle_beta 90.00
_cell_angle_gamma 90.00
_cell_formula_units_Z 4
_cell_length_a 18.900(3)
_cell_length_b 18.900(3)
_cell_length_c 33.561(7)
_cell_measurement_reflns_used 752
_cell_measurement_temperature 120(2)
_cell_measurement_theta_max 20.43
_cell_measurement_theta_min 2.35
_cell_volume 11988(4)
_computing_cell_refinement 'Rigaku CrystalClear'
_computing_data_collection 'Rigaku CrystalClear'
_computing_data_reduction 'Rigaku CrystalClear'
_computing_publication_material 'enCIFer (Allen et al., 2004); PLATON (Spek, 2009)'
_computing_structure_refinement 'SHELXL97 (Sheldrick, 2008)'
_computing_structure_solution 'SHELXS97 (Sheldrick, 2008)'
_diffrn_ambient_temperature 120(2)
_diffrn_detector_area_resol_mean 28.5714
_diffrn_measured_fraction_theta_full 0.995
_diffrn_measured_fraction_theta_max 0.995
_diffrn_measurement_device_type 'Rigaku Saturn724+'
_diffrn_measurement_method '\w scans'
_diffrn_radiation_monochromator 'silicon double crystal'
_diffrn_radiation_source 'Diamond Light Source Beamline I19'
_diffrn_radiation_type synchrotron
_diffrn_radiation_wavelength 0.6889
_diffrn_reflns_av_R_equivalents 0.194
_diffrn_reflns_av_sigmaI/netI 0.093
_diffrn_reflns_limit_h_max 17
_diffrn_reflns_limit_h_min -19
_diffrn_reflns_limit_k_max 19
_diffrn_reflns_limit_k_min -19
_diffrn_reflns_limit_l_max 35
_diffrn_reflns_limit_l_min -33
_diffrn_reflns_number 51240
_diffrn_reflns_theta_full 21.26
_diffrn_reflns_theta_max 21.26
_diffrn_reflns_theta_min 2.40
_diffrn_standards_decay_% 0
_diffrn_standards_number 0
_exptl_absorpt_coefficient_mu 0.779
_exptl_absorpt_correction_T_max 1.00
_exptl_absorpt_correction_T_min 0.839
_exptl_absorpt_correction_type multi-scan
_exptl_absorpt_process_details 'Jacobson, R. (1998). Private communication'
_exptl_crystal_colour blue
_exptl_crystal_density_diffrn 1.251
_exptl_crystal_description plate
_exptl_crystal_F_000 4728
_exptl_crystal_size_max 0.04
_exptl_crystal_size_mid 0.04
_exptl_crystal_size_min 0.002
_platon_squeeze_details
;
Approximately 71% of the unit cell volume comprises a large region of
disordered solvent which could not be modelled as discrete atomic sites.
We employed PLATON SQUEEZE to calculate the contribution to the diffraction
from the solvent region and thereby produced a set of solvent-free diffraction
intensities. SQUEEZE estimated a total count of 3175 electrons per unit cell,
which were assigned to be 40 DMF, 4 dioxane and 32 water molecules per unit
cell.
The final formula was calculated from TGA combined with elemental analysis data.
;
_refine_diff_density_max 0.24
_refine_diff_density_min -0.32
_refine_diff_density_rms 0.05
_refine_ls_extinction_method none
_refine_ls_goodness_of_fit_ref 1.00
_refine_ls_hydrogen_treatment constr
_refine_ls_matrix_type full
_refine_ls_number_parameters 183
_refine_ls_number_reflns 3660
_refine_ls_number_restraints 0
_refine_ls_restrained_S_all 1.00
_refine_ls_R_factor_all 0.113
_refine_ls_R_factor_gt 0.0463
_refine_ls_shift/su_max 0.000
_refine_ls_shift/su_mean 0.000
_refine_ls_structure_factor_coef Fsqd
_refine_ls_weighting_details 'calc w=1/[\s^2^(Fo^2^)+(0.012P)^2^+1.00P] where P=(Fo^2^+2Fc^2^)/3'
_refine_ls_weighting_scheme calc
_refine_ls_wR_factor_gt 0.0680
_refine_ls_wR_factor_ref 0.0773
_reflns_number_gt 2142
_reflns_number_total 3660
_reflns_threshold_expression >2sigma(I)
_cod_data_source_file c1cc10378d.txt
_cod_data_source_block CUTPDM
_cod_original_cell_volume 11988(3)
_cod_original_sg_symbol_H-M 'P 4/n c c'
_cod_database_code 7106230

loop_
_symmetry_equiv_pos_as_xyz
'x, y, z'
'-x+1/2, -y+1/2, z'
'-y+1/2, x, z'
'y, -x+1/2, z'
'-x, y+1/2, -z+1/2'
'x+1/2, -y, -z+1/2'
'y+1/2, x+1/2, -z+1/2'
'-y, -x, -z+1/2'
'-x, -y, -z'
'x-1/2, y-1/2, -z'
'y-1/2, -x, -z'
'-y, x-1/2, -z'
'x, -y-1/2, z-1/2'
'-x-1/2, y, z-1/2'
'-y-1/2, -x-1/2, z-1/2'
'y, x, z-1/2'

loop_
_atom_site_label
_atom_site_type_symbol
_atom_site_fract_x
_atom_site_fract_y
_atom_site_fract_z
_atom_site_U_iso_or_equiv
_atom_site_adp_type
_atom_site_occupancy
_atom_site_symmetry_multiplicity
_atom_site_calc_flag
_atom_site_refinement_flags
_atom_site_disorder_assembly
_atom_site_disorder_group
Cu1 Cu 0.04988(3) 0.48508(2) 0.219622(15) 0.03376(16) Uani 1 1 d . . .
C1 C 0.2500 0.7500 0.5000 0.041(3) Uani 1 4 d S . .
O1 O 0.08454(16) 0.55577(15) 0.29807(8) 0.0442(9) Uani 1 1 d . . .
O2 O 0.13711(14) 0.49453(15) 0.24841(9) 0.0410(8) Uani 1 1 d . . .
C2 C 0.2616(3) 0.6886(3) 0.47110(14) 0.0451(13) Uani 1 1 d . . .
C3 C 0.3233(2) 0.6863(2) 0.44756(14) 0.0436(13) Uani 1 1 d . . .
H3A H 0.3618 0.7146 0.4544 0.052 Uiso 1 1 calc R . .
O3 O 0.39934(14) 0.47415(15) 0.25124(9) 0.0447(9) Uani 1 1 d . . .
C4 C 0.3279(3) 0.6430(2) 0.41457(14) 0.0486(14) Uani 1 1 d . . .
H4A H 0.3700 0.6414 0.4003 0.058 Uiso 1 1 calc R . .
O4 O 0.45738(16) 0.52024(14) 0.30439(8) 0.0463(8) Uani 1 1 d . . .
O5 O 0.09571(15) 0.43230(15) 0.16920(9) 0.0539(9) Uani 1 1 d . . .
C5 C 0.2706(3) 0.6013(3) 0.40201(14) 0.0496(14) Uani 1 1 d . . .
C6 C 0.2109(2) 0.5994(3) 0.42704(14) 0.0471(14) Uani 1 1 d . . .
H6A H 0.1737 0.5689 0.4210 0.057 Uiso 1 1 calc R . .
C7 C 0.2065(3) 0.6421(3) 0.46049(15) 0.0508(13) Uani 1 1 d . . .
H7A H 0.1662 0.6399 0.4763 0.061 Uiso 1 1 calc R . .
C8 C 0.2714(3) 0.5660(2) 0.36293(14) 0.0438(13) Uani 1 1 d . . .
C9 C 0.3327(2) 0.5458(2) 0.34409(15) 0.0475(13) Uani 1 1 d . . .
H9A H 0.3754 0.5505 0.3575 0.057 Uiso 1 1 calc R . .
C10 C 0.3331(2) 0.5183(2) 0.30563(14) 0.0370(12) Uani 1 1 d . . .
C11 C 0.2692(3) 0.5104(2) 0.28651(14) 0.0398(12) Uani 1 1 d . . .
H11A H 0.2689 0.4904 0.2612 0.048 Uiso 1 1 calc R . .
C12 C 0.2051(2) 0.5307(2) 0.30339(14) 0.0414(13) Uani 1 1 d . . .
C13 C 0.2072(2) 0.5586(2) 0.34223(15) 0.0490(13) Uani 1 1 d . . .
H13A H 0.1652 0.5723 0.3545 0.059 Uiso 1 1 calc R . .
C14 C 0.4007(2) 0.5019(2) 0.28498(18) 0.0462(13) Uani 1 1 d . . .
C15 C 0.1372(2) 0.5267(2) 0.28172(17) 0.0393(11) Uani 1 1 d . . .

loop_
_atom_site_aniso_label
_atom_site_aniso_U_11
_atom_site_aniso_U_22
_atom_site_aniso_U_33
_atom_site_aniso_U_23
_atom_site_aniso_U_13
_atom_site_aniso_U_12
Cu1 0.0334(4) 0.0327(3) 0.0352(3) -0.0031(3) 0.0035(3) -0.0022(2)
C1 0.042(4) 0.042(4) 0.041(6) 0.000 0.000 0.000
O1 0.032(2) 0.058(2) 0.042(2) -0.0143(16) -0.0010(16) 0.0046(16)
O2 0.041(2) 0.045(2) 0.037(2) -0.0120(18) -0.0040(15) -0.0009(15)
C2 0.057(4) 0.048(4) 0.030(3) -0.004(3) -0.006(3) 0.004(3)
C3 0.033(3) 0.059(4) 0.039(3) -0.013(3) -0.009(3) -0.010(2)
O3 0.046(2) 0.060(2) 0.0280(19) -0.0246(18) -0.0005(15) 0.0111(15)
C4 0.043(4) 0.063(4) 0.039(3) -0.001(3) 0.000(3) -0.005(3)
O4 0.026(2) 0.068(2) 0.0449(19) -0.0091(15) 0.0034(16) -0.0004(16)
O5 0.063(2) 0.051(2) 0.048(2) -0.0165(17) 0.0267(17) -0.0112(17)
C5 0.033(3) 0.073(4) 0.042(3) -0.011(3) 0.006(3) 0.004(3)
C6 0.045(4) 0.064(4) 0.032(3) -0.004(3) -0.003(3) -0.003(3)
C7 0.055(4) 0.059(4) 0.038(3) 0.001(3) 0.000(3) -0.003(3)
C8 0.045(3) 0.048(4) 0.039(3) -0.008(3) 0.008(3) 0.000(3)
C9 0.035(3) 0.058(4) 0.050(4) -0.002(3) 0.003(3) 0.006(3)
C10 0.030(3) 0.045(3) 0.036(3) 0.000(3) 0.004(3) 0.004(2)
C11 0.046(3) 0.037(3) 0.037(3) -0.011(3) 0.000(3) -0.004(2)
C12 0.034(3) 0.055(4) 0.036(3) -0.003(3) 0.007(3) 0.008(3)
C13 0.040(3) 0.061(4) 0.046(4) 0.002(3) -0.002(3) 0.004(3)
C14 0.034(3) 0.047(3) 0.057(4) 0.015(3) 0.004(3) 0.007(2)
C15 0.038(3) 0.028(3) 0.052(3) 0.009(3) -0.006(3) -0.004(2)

loop_
_atom_type_symbol
_atom_type_description
_atom_type_scat_dispersion_real
_atom_type_scat_dispersion_imag
_atom_type_scat_source
C C 0.0033 0.0016 'International Tables Vol C Tables 4.2.6.8 and 6.1.1.4'
H H 0.0000 0.0000 'International Tables Vol C Tables 4.2.6.8 and 6.1.1.4'
O O 0.0106 0.0060 'International Tables Vol C Tables 4.2.6.8 and 6.1.1.4'
Cu Cu 0.3201 1.2651 'International Tables Vol C Tables 4.2.6.8 and 6.1.1.4'
N N 0.0061 0.0033 'International Tables Vol C Tables 4.2.6.8 and 6.1.1.4'

loop_
_geom_angle_atom_site_label_1
_geom_angle_atom_site_label_2
_geom_angle_atom_site_label_3
_geom_angle
_geom_angle_site_symmetry_1
_geom_angle_site_symmetry_3
_geom_angle_publ_flag
O2 Cu1 O4 173.93(13) . 6_465 ?
O2 Cu1 O1 90.82(12) . 7_455 ?
O4 Cu1 O1 88.57(12) 6_465 7_455 ?
O2 Cu1 O3 90.19(11) . 3 ?
O4 Cu1 O3 88.48(11) 6_465 3 ?
O1 Cu1 O3 161.57(12) 7_455 3 ?
O2 Cu1 O5 95.35(12) . . ?
O4 Cu1 O5 90.70(12) 6_465 . ?
O1 Cu1 O5 100.52(12) 7_455 . ?
O3 Cu1 O5 97.70(12) 3 . ?
C2 C1 C2 113.74(19) . 11_566 ?
C2 C1 C2 101.2(3) . 2_565 ?
C2 C1 C2 113.74(18) 11_566 2_565 ?
C15 O1 Cu1 126.5(3) . 7_455 ?
C15 O2 Cu1 119.2(3) . . ?
C7 C2 C3 116.8(4) . . ?
C7 C2 C1 121.9(4) . . ?
C3 C2 C1 119.8(4) . . ?
C4 C3 C2 121.2(4) . . ?
C14 O3 Cu1 124.3(3) . 4 ?
C3 C4 C5 121.8(5) . . ?
C14 O4 Cu1 121.6(3) . 6_565 ?
C4 C5 C6 117.0(5) . . ?
C4 C5 C8 120.9(5) . . ?
C6 C5 C8 121.9(5) . . ?
C7 C6 C5 121.1(5) . . ?
C6 C7 C2 121.7(5) . . ?
C9 C8 C13 118.2(4) . . ?
C9 C8 C5 123.1(5) . . ?
C13 C8 C5 118.5(5) . . ?
C8 C9 C10 122.4(4) . . ?
C11 C10 C9 117.9(4) . . ?
C11 C10 C14 120.9(5) . . ?
C9 C10 C14 121.1(5) . . ?
C10 C11 C12 123.0(4) . . ?
C11 C12 C13 117.2(4) . . ?
C11 C12 C15 122.8(5) . . ?
C13 C12 C15 120.0(5) . . ?
C8 C13 C12 121.3(4) . . ?
O3 C14 O4 125.6(4) . . ?
O3 C14 C10 119.6(5) . . ?
O4 C14 C10 114.7(5) . . ?
O1 C15 O2 126.0(4) . . ?
O1 C15 C12 116.6(5) . . ?
O2 C15 C12 117.3(4) . . ?

loop_
_geom_bond_atom_site_label_1
_geom_bond_atom_site_label_2
_geom_bond_distance
_geom_bond_site_symmetry_2
_geom_bond_publ_flag
Cu1 O2 1.919(3) . ?
Cu1 O4 1.928(3) 6_465 ?
Cu1 O1 1.974(3) 7_455 ?
Cu1 O3 1.990(3) 3 ?
Cu1 O5 2.147(3) . ?
C1 C2 1.529(5) . ?
O1 C15 1.263(5) . ?
O2 C15 1.273(6) . ?
C2 C7 1.408(6) . ?
C2 C3 1.410(6) . ?
C3 C4 1.379(6) . ?
O3 C14 1.248(6) . ?
C4 C5 1.404(6) . ?
O4 C14 1.302(5) . ?
C5 C6 1.407(6) . ?
C5 C8 1.471(6) . ?
C6 C7 1.385(6) . ?
C8 C9 1.374(6) . ?
C8 C13 1.406(6) . ?
C9 C10 1.391(6) . ?
C10 C11 1.376(5) . ?
C10 C14 1.486(6) . ?
C11 C12 1.392(5) . ?
C12 C13 1.406(6) . ?
C12 C15 1.476(6) . ?

loop_
_platon_squeeze_void_nr
_platon_squeeze_void_average_x
_platon_squeeze_void_average_y
_platon_squeeze_void_average_z
_platon_squeeze_void_volume
_platon_squeeze_void_count_electrons
1 -0.012 -0.004 -0.004 8297 3175
